data_4060385
loop_
_publ_author_name
'Britovsek, George J. P.'
'Ugolotti, Juri'
'White, Andrew J. P.'

_publ_section_title
;
 From B(C6F5)3 to B(OC6F5)3: Synthesis of (C6F5)2BOC6F5 and C6F5B(OC6F5)2
 and Their Relative Lewis Acidity
;
_journal_coden_ASTM ORGND7
_journal_issue 7
_journal_name_full Organometallics
_journal_page_first 1685
_journal_page_last 1691
_journal_paper_doi 10.1021/om049091p
_journal_volume 24
_journal_year 2005
_chemical_formula_sum 'C18 B F15 O'
_chemical_formula_weight 527.99
_space_group_IT_number 2
_symmetry_cell_setting triclinic
_symmetry_space_group_name_Hall '-P 1'
_symmetry_space_group_name_H-M 'P -1'
_cell_angle_alpha 83.18(2)
_cell_angle_beta 78.31(3)
_cell_angle_gamma 89.39(2)
_cell_formula_units_Z 2
_cell_length_a 6.6111(16)
_cell_length_b 8.6330(19)
_cell_length_c 15.917(4)
_cell_measurement_temperature 173(2)
_cell_volume 883.2(3)
_diffrn_ambient_temperature 173(2)
_exptl_crystal_density_diffrn 1.985
_cod_depositor_comments
;
The following automatic conversions were performed:
'_symmetry_cell_setting' value 'Triclinic' changed to 'triclinic'
according to '/home/saulius/struct/CIF-dictionaries/cif_core.dic'
dictionary named 'cif_core.dic' version 2.4.1 from 2010-06-29.

Automatic conversion script
Id: cif_fix_enum 1527 2010-12-29 10:47:43Z saulius 

 Updated bibliographic information.

 Antanas Vaitkus,
 2019-10-02
;
_cod_database_code 4060385

loop_
_symmetry_equiv_pos_as_xyz
'x, y, z'
'-x, -y, -z'

loop_
_atom_site_label
_atom_site_type_symbol
_atom_site_fract_x
_atom_site_fract_y
_atom_site_fract_z
_atom_site_U_iso_or_equiv
_atom_site_adp_type
_atom_site_occupancy
_atom_site_symmetry_multiplicity
_atom_site_calc_flag
_atom_site_refinement_flags
_atom_site_disorder_assembly
_atom_site_disorder_group
B B 0.5798(9) 0.0725(6) 0.1966(3) 0.0283(11) Uani 1 1 d . . .
O O 0.7037(6) -0.0510(4) 0.2090(2) 0.0319(8) Uani 1 1 d . . .
C1 C 0.6526(8) -0.1849(5) 0.2672(3) 0.0265(10) Uani 1 1 d . . .
C2 C 0.7845(8) -0.2374(5) 0.3210(3) 0.0278(10) Uani 1 1 d . . .
F2 F 0.9540(5) -0.1568(3) 0.3222(2) 0.0377(7) Uani 1 1 d . . .
C3 C 0.7360(8) -0.3773(5) 0.3762(3) 0.0298(10) Uani 1 1 d . . .
F3 F 0.8632(5) -0.4254(3) 0.4299(2) 0.0418(8) Uani 1 1 d . . .
C4 C 0.5629(8) -0.4600(5) 0.3760(3) 0.0297(11) Uani 1 1 d . . .
F4 F 0.5168(5) -0.5944(3) 0.4293(2) 0.0440(8) Uani 1 1 d . . .
C5 C 0.4306(9) -0.4099(5) 0.3220(3) 0.0346(11) Uani 1 1 d . . .
F5 F 0.2641(5) -0.4922(4) 0.3199(2) 0.0485(9) Uani 1 1 d . . .
C6 C 0.4792(8) -0.2710(5) 0.2663(3) 0.0309(11) Uani 1 1 d . . .
F6 F 0.3571(6) -0.2248(4) 0.2106(2) 0.0479(8) Uani 1 1 d . . .
C7 C 0.3832(8) 0.1110(5) 0.2660(3) 0.0256(10) Uani 1 1 d . . .
C8 C 0.3790(8) 0.0920(5) 0.3541(3) 0.0257(9) Uani 1 1 d . . .
F8 F 0.5483(5) 0.0407(3) 0.38378(18) 0.0345(7) Uani 1 1 d . . .
C9 C 0.2108(8) 0.1297(5) 0.4146(3) 0.0273(10) Uani 1 1 d . . .
F9 F 0.2141(5) 0.1119(3) 0.49889(18) 0.0387(8) Uani 1 1 d . . .
C10 C 0.0364(7) 0.1870(5) 0.3875(3) 0.0290(10) Uani 1 1 d . . .
F10 F -0.1279(5) 0.2246(3) 0.4452(2) 0.0422(8) Uani 1 1 d . . .
C11 C 0.0330(8) 0.2073(5) 0.2998(3) 0.0297(10) Uani 1 1 d . . .
F11 F -0.1359(5) 0.2664(3) 0.2732(2) 0.0413(8) Uani 1 1 d . . .
C12 C 0.2058(8) 0.1695(5) 0.2410(3) 0.0276(10) Uani 1 1 d . . .
F12 F 0.1938(5) 0.1900(3) 0.15682(19) 0.0393(7) Uani 1 1 d . . .
C13 C 0.6569(8) 0.1811(5) 0.1095(3) 0.0291(10) Uani 1 1 d . . .
C14 C 0.6514(8) 0.3427(5) 0.1015(3) 0.0312(10) Uani 1 1 d . . .
F14 F 0.5694(6) 0.4153(3) 0.17078(19) 0.0416(8) Uani 1 1 d . . .
C15 C 0.7332(9) 0.4366(6) 0.0258(4) 0.0381(12) Uani 1 1 d . . .
F15 F 0.7248(6) 0.5945(3) 0.0224(2) 0.0508(9) Uani 1 1 d . . .
C16 C 0.8177(8) 0.3699(6) -0.0464(3) 0.0380(12) Uani 1 1 d . . .
F16 F 0.8966(6) 0.4585(5) -0.1211(2) 0.0595(10) Uani 1 1 d . . .
C17 C 0.8253(9) 0.2087(7) -0.0440(3) 0.0410(13) Uani 1 1 d . . .
F17 F 0.9107(6) 0.1428(5) -0.1142(2) 0.0558(10) Uani 1 1 d . . .
C18 C 0.7449(9) 0.1179(6) 0.0334(3) 0.0361(12) Uani 1 1 d . . .
F18 F 0.7493(6) -0.0379(4) 0.0322(2) 0.0482(9) Uani 1 1 d . . .

loop_
_atom_site_aniso_label
_atom_site_aniso_U_11
_atom_site_aniso_U_22
_atom_site_aniso_U_33
_atom_site_aniso_U_23
_atom_site_aniso_U_13
_atom_site_aniso_U_12
B 0.035(3) 0.021(2) 0.030(3) -0.0058(19) -0.008(2) 0.001(2)
O 0.041(2) 0.0197(15) 0.0306(17) 0.0006(13) 0.0009(15) 0.0065(14)
C1 0.036(3) 0.0139(18) 0.026(2) -0.0040(16) 0.0029(19) 0.0057(17)
C2 0.031(3) 0.0166(19) 0.033(2) -0.0033(17) 0.001(2) 0.0048(18)
F2 0.0368(17) 0.0224(13) 0.0520(18) -0.0030(12) -0.0056(14) -0.0031(12)
C3 0.036(3) 0.020(2) 0.032(2) -0.0015(18) -0.005(2) 0.0082(19)
F3 0.051(2) 0.0256(14) 0.0484(18) 0.0055(12) -0.0153(15) 0.0078(13)
C4 0.039(3) 0.0116(18) 0.035(2) -0.0021(17) 0.000(2) 0.0062(18)
F4 0.053(2) 0.0170(12) 0.0549(19) 0.0047(12) 0.0011(15) -0.0012(12)
C5 0.041(3) 0.021(2) 0.042(3) -0.0132(19) -0.002(2) -0.002(2)
F5 0.047(2) 0.0309(15) 0.069(2) -0.0140(15) -0.0093(17) -0.0079(14)
C6 0.040(3) 0.021(2) 0.031(2) -0.0069(18) -0.005(2) 0.013(2)
F6 0.056(2) 0.0411(17) 0.0522(19) -0.0063(14) -0.0241(17) 0.0065(15)
C7 0.037(3) 0.0115(17) 0.028(2) -0.0038(15) -0.0055(19) 0.0003(17)
C8 0.033(3) 0.0129(18) 0.031(2) -0.0018(16) -0.0080(19) -0.0015(17)
F8 0.0429(17) 0.0299(14) 0.0322(14) -0.0049(11) -0.0111(13) 0.0115(12)
C9 0.038(3) 0.0129(18) 0.030(2) -0.0041(16) -0.002(2) -0.0024(17)
F9 0.060(2) 0.0304(14) 0.0241(13) -0.0037(11) -0.0037(13) 0.0077(13)
C10 0.029(3) 0.0139(18) 0.041(3) -0.0039(17) 0.001(2) 0.0024(17)
F10 0.0439(19) 0.0310(14) 0.0466(18) -0.0089(13) 0.0050(14) 0.0126(13)
C11 0.032(3) 0.0153(19) 0.043(3) -0.0011(18) -0.010(2) 0.0027(17)
F11 0.0350(17) 0.0353(15) 0.0549(19) -0.0031(13) -0.0143(14) 0.0122(13)
C12 0.040(3) 0.0153(19) 0.028(2) -0.0017(16) -0.007(2) 0.0003(18)
F12 0.053(2) 0.0330(15) 0.0333(15) -0.0010(12) -0.0139(14) 0.0062(13)
C13 0.033(3) 0.026(2) 0.029(2) -0.0063(18) -0.008(2) 0.0069(19)
C14 0.032(3) 0.025(2) 0.037(3) -0.0058(19) -0.008(2) 0.0039(19)
F14 0.062(2) 0.0218(13) 0.0380(16) -0.0062(11) -0.0024(15) 0.0069(13)
C15 0.040(3) 0.025(2) 0.047(3) 0.005(2) -0.011(2) 0.003(2)
F15 0.066(2) 0.0229(14) 0.062(2) 0.0084(14) -0.0175(18) -0.0026(14)
C16 0.035(3) 0.045(3) 0.029(2) 0.012(2) -0.006(2) 0.004(2)
F16 0.063(2) 0.068(2) 0.0369(18) 0.0224(17) -0.0023(17) -0.0038(19)
C17 0.042(3) 0.059(3) 0.021(2) -0.005(2) -0.005(2) 0.014(3)
F17 0.062(2) 0.079(3) 0.0276(16) -0.0126(16) -0.0088(15) 0.029(2)
C18 0.049(3) 0.030(2) 0.031(2) -0.0076(19) -0.010(2) 0.017(2)
F18 0.079(3) 0.0310(15) 0.0386(17) -0.0140(12) -0.0162(17) 0.0216(16)

loop_
_geom_bond_atom_site_label_1
_geom_bond_atom_site_label_2
_geom_bond_distance
_geom_bond_site_symmetry_2
_geom_bond_publ_flag
B O 1.358(6) . ?
B C13 1.573(7) . ?
B C7 1.587(7) . ?
O C1 1.392(5) . ?
C1 C6 1.376(7) . ?
C1 C2 1.379(7) . ?
C2 F2 1.330(6) . ?
C2 C3 1.405(6) . ?
C3 F3 1.345(6) . ?
C3 C4 1.356(7) . ?
C4 F4 1.352(5) . ?
C4 C5 1.378(8) . ?
C5 F5 1.325(6) . ?
C5 C6 1.403(7) . ?
C6 F6 1.340(6) . ?
C7 C12 1.385(7) . ?
C7 C8 1.387(6) . ?
C8 F8 1.351(6) . ?
C8 C9 1.380(7) . ?
C9 F9 1.336(6) . ?
C9 C10 1.378(7) . ?
C10 F10 1.337(5) . ?
C10 C11 1.390(7) . ?
C11 F11 1.348(6) . ?
C11 C12 1.385(7) . ?
C12 F12 1.349(5) . ?
C13 C14 1.387(7) . ?
C13 C18 1.404(7) . ?
C14 F14 1.348(6) . ?
C14 C15 1.384(7) . ?
C15 F15 1.358(6) . ?
C15 C16 1.362(8) . ?
C16 F16 1.345(6) . ?
C16 C17 1.388(8) . ?
C17 F17 1.335(6) . ?
C17 C18 1.388(8) . ?
C18 F18 1.348(6) . ?

loop_
_cod_related_entry_id
_cod_related_entry_database
_cod_related_entry_code
1 ChemSpider 21153182
